data_2009398
loop_
_publ_author_name
'Banbery, H.J.'
'Hamor, T.A.'

_publ_section_title
;
 Chloronitrosylbis[<i>o</i>-phenylenebis(dimethylarsine)]technetium(I)
 chloride--tetrabutylammonium chloride (1/1)
;
_journal_issue 1
_journal_name_full 'Acta Crystallographica Section C'
_journal_page_first 44
_journal_page_last 46
_journal_paper_doi 10.1107/S0108270193006663
_journal_volume 50
_journal_year 1994
_chemical_formula_sum 'C36 H68 As4 Cl3 N2 O Tc'
_chemical_formula_weight 1049.9
_space_group_IT_number 15
_symmetry_cell_setting monoclinic
_symmetry_space_group_name_Hall '-C 2yc'
_symmetry_space_group_name_H-M 'C 1 2/c 1'
_atom_type_scat_source IntTabIV
_cell_angle_alpha 90.0
_cell_angle_beta 116.03(5)
_cell_angle_gamma 90.0
_cell_formula_units_Z 4
_cell_length_a 20.069(5)
_cell_length_b 13.249(3)
_cell_length_c 20.431(4)
_cell_measurement_reflns_used 25
_cell_measurement_temperature 295
_cell_measurement_theta_max 15
_cell_measurement_theta_min 9
_cell_volume 4881(3)
_diffrn_measurement_device 'Enraf-Nonius CAD-4'
_diffrn_measurement_method \w/2\q
_diffrn_radiation_type MoK\a
_diffrn_radiation_wavelength 0.71069
_diffrn_reflns_av_R_equivalents 0.079
_diffrn_reflns_limit_h_max 21
_diffrn_reflns_limit_h_min -23
_diffrn_reflns_limit_k_max 15
_diffrn_reflns_limit_k_min 0
_diffrn_reflns_limit_l_max 24
_diffrn_reflns_limit_l_min -3
_diffrn_reflns_number 5141
_diffrn_reflns_theta_max 25
_diffrn_standards_decay_% <5
_diffrn_standards_interval_time 120
_diffrn_standards_number 3
_exptl_absorpt_coefficient_mu 3.31
_exptl_absorpt_correction_T_max 0.83
_exptl_absorpt_correction_T_min 0.65
_exptl_absorpt_correction_type empirical
_exptl_crystal_colour Yellow
_exptl_crystal_density_diffrn 1.429
_exptl_crystal_description Rod-shaped
_exptl_crystal_size_max 0.8
_exptl_crystal_size_mid 0.2
_exptl_crystal_size_min 0.2
_refine_diff_density_max 1.08
_refine_diff_density_min -0.71
_refine_ls_extinction_method 'Three reflections discarded'
_refine_ls_goodness_of_fit_obs 2.625
_refine_ls_hydrogen_treatment noref
_refine_ls_number_parameters 212
_refine_ls_number_reflns 2460
_refine_ls_R_factor_obs 0.076
_refine_ls_shift/esd_max 0.19
_refine_ls_structure_factor_coef F
_refine_ls_weighting_details 'w = 1/[\s^2^(F)]'
_refine_ls_weighting_scheme calc
_refine_ls_wR_factor_obs 0.108
_reflns_number_observed 2463
_reflns_number_total 4301
_reflns_observed_criterion F>5\s(F)
_cod_data_source_file mu1044.cif
_cod_data_source_block mu1044_structure_1_of_1
_cod_depositor_comments
;
The following automatic conversions were performed:

'_refine_ls_weighting_scheme' value 'w = 1/[\s^2^(F)]' was changed to
'calc'. New tag '_refine_ls_weighting_details' was created. The value
of the new tag was set to 'w = 1/[\s^2^(F)]'.

Automatic conversion script
Id: cif_fix_values 3143 2015-03-26 13:38:13Z robertas 
;
_cod_original_cell_volume 4881.4
_cod_original_sg_symbol_H-M 'C 2/c'
_cod_database_code 2009398

loop_
_symmetry_equiv_pos_as_xyz
x,y,z
-x,-y,-z
1/2+x,1/2+y,z
1/2-x,1/2-y,-z
-x,y,1/2-z
x,-y,1/2+z
1/2-x,1/2+y,1/2-z
1/2+x,1/2-y,1/2+z

loop_
_atom_site_label
_atom_site_fract_x
_atom_site_fract_y
_atom_site_fract_z
_atom_site_U_iso_or_equiv
Tc .2500 .2500 .0 .044
As(1) .32400(10) .35060(10) .11070(10) .055
As(2) .18330(10) .19460(10) .07240(10) .055
Cl(1)* .3348(8) .1129(12) .0499(6) .074
Cl(2)* .5553(4) .5921(6) .2124(4) .057
Cl(3)* .4971(6) .4791(9) .0728(5) .107
N(1)* .3198 .1366 .0436 .055(14)
O(1)* .3606 .0702 .0691 .17(2)
C(1) .2933(10) .3195(12) .1840(8) .070
C(2) .2317(9) .2548(13) .1687(8) .063
C(3) .2068(14) .2277(17) .2226(9) .101
C(4) .2470(16) .267(2) .2911(12) .117
C(5) .309(2) .3326(17) .3060(14) .157
C(6) .3295(13) .3580(13) .2557(9) .084
C(7) .4314(8) .3236(17) .1598(10) .097
C(8) .3123(12) .4969(12) .1034(10) .111
C(9) .1821(11) .0547(13) .0933(11) .087
C(10) .0862(9) .2409(13) .0437(11) .079
N(2) .0 .4195(14) .2500 .067
C(11) .036(3) .346(3) .3042(18) .283
C(12) .0670(18) .332(2) .3727(13) .164
C(13)* .097(3) .248(4) .421(3) .121(16)
C(14) .143(3) .235(3) .4864(14) .291
C(15) .0373(17) .485(2) .2230(16) .167
C(16)* .081(3) .474(4) .183(3) .129(18)
C(17) .105(3) .586(3) .161(3) .229
C(18) .128(3) .535(3) .129(3) .241
C(13')* .138(2) .278(3) .431(2) .086(12)
C(16')* .034(3) .551(5) .181(3) .130(18)
H(3) .1587 .1806 .2098 ?
H(4) .2329 .2457 .3346 ?
H(5) .3375 .3645 .3599 ?
H(6) .3763 .4080 .2701 ?
H(7A) .4560 .3391 .1232 ?
H(7B) .4412 .2457 .1770 ?
H(7C) .4561 .3722 .2069 ?
H(8A) .3282 .5244 .0626 ?
H(8B) .3474 .5306 .1554 ?
H(8C) .2552 .5168 .0883 ?
H(9A) .1560 .0129 .0430 ?
H(9B) .1512 .0438 .1248 ?
H(9C) .2382 .0281 .1241 ?
H(10A) .0510 .2134 -.0103 ?
H(10B) .0855 .3224 .0436 ?
H(10C) .0659 .2132 .0814 ?

loop_
_geom_angle_atom_site_label_1
_geom_angle_atom_site_label_2
_geom_angle_atom_site_label_3
_geom_angle
_geom_angle_publ_flag
As(1) Tc As(2) 83.10(10) yes
Cl(1) Tc As(1) 89.4(3) yes
Cl(1) Tc As(2) 89.4(4) yes
Tc As(1) C(1) 109.4(5) yes
Tc As(1) C(7) 116.8(6) yes
Tc As(1) C(8) 117.4(5) yes
C(1) As(1) C(7) 102.7(8) yes
C(1) As(1) C(8) 101.9(9) yes
C(7) As(1) C(8) 106.7(9) yes
Tc As(2) C(2) 108.6(6) yes
Tc As(2) C(9) 118.7(8) yes
Tc As(2) C(10) 118.2(7) yes
C(2) As(2) C(9) 102.8(8) yes
C(2) As(2) C(10) 99.8(8) yes
C(9) As(2) C(10) 106.0(9) yes

loop_
_geom_bond_atom_site_label_1
_geom_bond_atom_site_label_2
_geom_bond_distance
_geom_bond_publ_flag
Tc As(1) 2.4790(10) yes
Tc As(2) 2.502(2) yes
Tc Cl(1) 2.391(15) yes
Tc N(1) 1.979 no
As(1) C(1) 1.90(2) yes
As(1) C(7) 1.972(15) yes
As(1) C(8) 1.951(17) yes
As(2) C(2) 1.943(15) yes
As(2) C(9) 1.905(18) yes
As(2) C(10) 1.875(17) yes
N(1) O(1) 1.158 no
C(1) C(2) 1.42(3) no
C(1) C(6) 1.42(2) no
C(2) C(3) 1.44(3) no
C(3) C(4) 1.37(3) no
C(4) C(5) 1.44(5) no
C(5) C(6) 1.31(5) no
N(2) C(11) 1.41(4) no
N(2) C(15) 1.41(4) no
C(11) C(12) 1.27(4) no
C(12) C(13) 1.43(6) no
C(12) C(13') 1.57(5) no
C(13) C(14) 1.27(6) no
C(13') C(14) 1.24(6) no
C(15) C(16) 1.45(8) no
C(15) C(16') 1.21(7) no
C(16) C(17) 1.68(8) no
C(16') C(17) 1.70(10) no
C(17) C(18) 1.17(9) no
